data_4074225
loop_
_publ_author_name
'Kashiwabara, Taigo'
'Tanaka, Masato'

_publ_section_title
;
 Decarbonylative Coupling of Fluorobenzoyl Chlorides with
 Hexamethyldisilane in the Presence of a Palladium Complex
 Catalyst: Extremely Facile Decarbonylation of
 Pentafluorobenzoyl--Pd Complex Relevant to C6F5SiMe3 Formation
;
_journal_coden_ASTM ORGND7
_journal_issue 19
_journal_name_full Organometallics
_journal_page_first 4648
_journal_page_last 4652
_journal_paper_doi 10.1021/om060479p
_journal_volume 25
_journal_year 2006
_chemical_formula_moiety 'C42 H30 Cl F5 P2 Pd'
_chemical_formula_sum 'C42 H30 Cl F5 P2 Pd'
_chemical_formula_weight 802.52
_space_group_IT_number 14
_symmetry_cell_setting monoclinic
_symmetry_Int_Tables_number 14
_symmetry_space_group_name_Hall '-P 2yab'
_symmetry_space_group_name_H-M 'P 1 21/a 1'
_cell_angle_alpha 90.0000
_cell_angle_beta 90.019(2)
_cell_angle_gamma 90.0000
_cell_formula_units_Z 8
_cell_length_a 23.287(4)
_cell_length_b 11.9507(17)
_cell_length_c 25.667(4)
_cell_measurement_reflns_used 16207
_cell_measurement_temperature 113.1
_cell_measurement_theta_max 27.5
_cell_measurement_theta_min 3.1
_cell_volume 7143.0(19)
_computing_cell_refinement CrystalClear
_computing_data_collection CrystalClear
_computing_data_reduction CrystalStructure
_computing_publication_material 'CrystalStructure 3.7.0'
_computing_structure_refinement CRYSTALS
_computing_structure_solution SIR97
_diffrn_detector_area_resol_mean 7.31
_diffrn_measured_fraction_theta_full 1.336
_diffrn_measured_fraction_theta_max 1.336
_diffrn_measurement_device_type 'Rigaku Saturn'
_diffrn_measurement_method \w
_diffrn_radiation_type 'Mo K\a'
_diffrn_radiation_wavelength 0.71070
_diffrn_reflns_av_R_equivalents 0.035
_diffrn_reflns_limit_h_max 30
_diffrn_reflns_limit_h_min -30
_diffrn_reflns_limit_k_max 12
_diffrn_reflns_limit_k_min -15
_diffrn_reflns_limit_l_max 24
_diffrn_reflns_limit_l_min -33
_diffrn_reflns_number 51316
_diffrn_reflns_theta_full 27.48
_diffrn_reflns_theta_max 27.48
_exptl_absorpt_coefficient_mu 0.695
_exptl_absorpt_correction_T_max 0.933
_exptl_absorpt_correction_T_min 0.857
_exptl_absorpt_correction_type multi-scan
_exptl_absorpt_process_details 'Jacobson, R. (1998) Private communication'
_exptl_crystal_colour colorless
_exptl_crystal_density_diffrn 1.492
_exptl_crystal_density_method 'not measured'
_exptl_crystal_description prism
_exptl_crystal_F_000 3240.00
_exptl_crystal_size_max 0.18
_exptl_crystal_size_mid 0.15
_exptl_crystal_size_min 0.10
_refine_diff_density_max 4.89
_refine_diff_density_min -2.28
_refine_ls_extinction_method none
_refine_ls_goodness_of_fit_ref 1.031
_refine_ls_hydrogen_treatment refall
_refine_ls_number_parameters 979
_refine_ls_number_reflns 51316
_refine_ls_R_factor_gt 0.0597
_refine_ls_shift/su_max 0.0070
_refine_ls_structure_factor_coef F
_refine_ls_weighting_details 'w = 1/[0.0010Fo^2^ + 2.0000\s(Fo^2^) + 0.5000]'
_refine_ls_weighting_scheme calc
_refine_ls_wR_factor_ref 0.0773
_reflns_number_gt 41680
_reflns_number_total 51316
_reflns_threshold_expression F^2^>2.0\s(F^2^)
_cod_data_source_file om060479psi20060531_063108.cif
_cod_data_source_block '__ksw511'
_cod_original_cell_volume 7143.1(18)
_cod_original_formula_sum 'C84 H60 Cl2 F10 P2 Pd2 '
_cod_database_code 4074225

loop_
_symmetry_equiv_pos_site_id
_symmetry_equiv_pos_as_xyz
1 +X,+Y,+Z
2 1/2-X,1/2+Y,-Z
3 -X,-Y,-Z
4 1/2+X,1/2-Y,+Z

loop_
_atom_site_label
_atom_site_type_symbol
_atom_site_fract_x
_atom_site_fract_y
_atom_site_fract_z
_atom_site_U_iso_or_equiv
_atom_site_adp_type
_atom_site_occupancy
_atom_site_symmetry_multiplicity
_atom_site_calc_flag
_atom_site_refinement_flags
Pd1 Pd 0.332640(10) -0.39775(2) 0.638980(10) 0.01470(4) Uani 1.00 1 d .
Pd2 Pd 0.332600(10) -0.89772(2) 0.861040(10) 0.01449(4) Uani 1.00 1 d .
Cl1 Cl 0.33439(3) -0.40254(5) 0.54726(2) 0.02256(16) Uani 1.00 1 d .
Cl2 Cl 0.33431(3) -0.90262(5) 0.95275(2) 0.02202(16) Uani 1.00 1 d .
P1 P 0.23363(3) -0.42097(6) 0.63716(2) 0.01763(16) Uani 1.00 1 d .
P2 P 0.43162(3) -0.37151(5) 0.63784(2) 0.01611(15) Uani 1.00 1 d .
P5 P 0.43165(3) -0.87148(5) 0.86227(2) 0.01594(15) Uani 1.00 1 d .
P6 P 0.23364(3) -0.92102(6) 0.86284(2) 0.01770(16) Uani 1.00 1 d .
F1 F 0.37616(6) -0.56961(12) 0.72362(6) 0.0271(4) Uani 1.00 1 d .
F2 F 0.37661(6) -0.56302(12) 0.82783(6) 0.0368(5) Uani 1.00 1 d .
F3 F 0.33409(8) -0.38086(13) 0.87919(6) 0.0461(5) Uani 1.00 1 d .
F4 F 0.28895(6) -0.20784(12) 0.82392(6) 0.0359(5) Uani 1.00 1 d .
F5 F 0.28792(6) -0.21312(12) 0.71932(6) 0.0285(4) Uani 1.00 1 d .
F6 F 0.37601(6) -1.06967(12) 0.77626(6) 0.0267(4) Uani 1.00 1 d .
F7 F 0.37647(8) -1.06306(13) 0.67204(6) 0.0380(5) Uani 1.00 1 d .
F8 F 0.33367(8) -0.88244(14) 0.62051(6) 0.0457(5) Uani 1.00 1 d .
F9 F 0.28896(6) -0.70788(12) 0.67617(6) 0.0372(5) Uani 1.00 1 d .
F10 F 0.28784(6) -0.71397(12) 0.78065(6) 0.0298(4) Uani 1.00 1 d .
C1 C 0.33154(11) -0.3927(2) 0.71728(10) 0.0205(6) Uani 1.00 1 d .
C2 C 0.35368(11) -0.4793(2) 0.74649(10) 0.0228(7) Uani 1.00 1 d .
C3 C 0.35414(12) -0.4760(2) 0.80084(10) 0.0258(7) Uani 1.00 1 d .
C4 C 0.33314(12) -0.3842(2) 0.82699(11) 0.0320(8) Uani 1.00 1 d .
C5 C 0.31044(12) -0.2972(2) 0.79863(11) 0.0273(7) Uani 1.00 1 d .
C6 C 0.31067(11) -0.3024(2) 0.74439(10) 0.0231(7) Uani 1.00 1 d .
C7 C 0.20261(11) -0.3169(2) 0.59451(11) 0.0298(7) Uani 1.00 1 d .
C8 C 0.16413(12) -0.3472(3) 0.55559(12) 0.0494(10) Uani 1.00 1 d .
C9 C 0.14079(16) -0.2644(3) 0.52398(14) 0.0677(13) Uani 1.00 1 d .
C10 C 0.15672(14) -0.1555(3) 0.52982(14) 0.0637(13) Uani 1.00 1 d .
C11 C 0.19689(17) -0.1227(2) 0.56637(13) 0.0545(12) Uani 1.00 1 d .
C12 C 0.22007(14) -0.2077(2) 0.59928(12) 0.0433(10) Uani 1.00 1 d .
C13 C 0.20711(11) -0.5534(2) 0.61118(9) 0.0227(6) Uani 1.00 1 d .
C14 C 0.15412(11) -0.5949(2) 0.62667(10) 0.0246(7) Uani 1.00 1 d .
C15 C 0.13239(12) -0.6916(2) 0.60382(10) 0.0310(8) Uani 1.00 1 d .
C16 C 0.16300(12) -0.7496(2) 0.56677(11) 0.0391(9) Uani 1.00 1 d .
C17 C 0.21643(12) -0.7098(2) 0.55165(11) 0.0392(9) Uani 1.00 1 d .
C18 C 0.23903(12) -0.6125(2) 0.57388(11) 0.0312(8) Uani 1.00 1 d .
C19 C 0.19515(10) -0.4091(2) 0.69847(10) 0.0204(6) Uani 1.00 1 d .
C20 C 0.15898(11) -0.3203(2) 0.71052(10) 0.0247(7) Uani 1.00 1 d .
C21 C 0.13218(12) -0.3120(2) 0.75876(11) 0.0319(8) Uani 1.00 1 d .
C22 C 0.14227(13) -0.3969(2) 0.79530(12) 0.0406(9) Uani 1.00 1 d .
C23 C 0.17694(12) -0.4858(2) 0.78476(10) 0.0297(8) Uani 1.00 1 d .
C24 C 0.20381(10) -0.4921(2) 0.73627(10) 0.0234(7) Uani 1.00 1 d .
C25 C 0.46708(10) -0.3699(2) 0.70092(9) 0.0176(6) Uani 1.00 1 d .
C26 C 0.45572(10) -0.2815(2) 0.73441(10) 0.0201(6) Uani 1.00 1 d .
C27 C 0.47501(10) -0.2844(2) 0.78563(10) 0.0215(6) Uani 1.00 1 d .
C28 C 0.50549(11) -0.3752(2) 0.80377(10) 0.0269(7) Uani 1.00 1 d .
C29 C 0.51867(11) -0.4629(2) 0.77040(10) 0.0264(7) Uani 1.00 1 d .
C30 C 0.49922(11) -0.4603(2) 0.71922(10) 0.0220(6) Uani 1.00 1 d .
C31 C 0.45494(11) -0.2411(2) 0.60826(10) 0.0215(6) Uani 1.00 1 d .
C32 C 0.50973(12) -0.1971(2) 0.61982(11) 0.0298(7) Uani 1.00 1 d .
C33 C 0.52643(13) -0.0955(2) 0.59821(12) 0.0380(9) Uani 1.00 1 d .
C34 C 0.49016(14) -0.0370(2) 0.56607(12) 0.0415(9) Uani 1.00 1 d .
C35 C 0.43691(14) -0.0790(2) 0.55449(11) 0.0369(9) Uani 1.00 1 d .
C36 C 0.41870(12) -0.1812(2) 0.57543(10) 0.0265(7) Uani 1.00 1 d .
C37 C 0.46521(10) -0.4858(2) 0.60206(9) 0.0190(6) Uani 1.00 1 d .
C38 C 0.43824(11) -0.5896(2) 0.60302(9) 0.0194(6) Uani 1.00 1 d .
C39 C 0.46255(11) -0.6797(2) 0.57734(10) 0.0231(7) Uani 1.00 1 d .
C40 C 0.51244(12) -0.6670(2) 0.54894(10) 0.0262(7) Uani 1.00 1 d .
C41 C 0.53908(12) -0.5651(2) 0.54801(11) 0.0330(8) Uani 1.00 1 d .
C42 C 0.51631(11) -0.4736(2) 0.57446(10) 0.0260(7) Uani 1.00 1 d .
C43 C 0.33134(9) -0.8938(2) 0.78284(10) 0.0178(6) Uani 1.00 1 d .
C44 C 0.35349(10) -0.9784(2) 0.75328(10) 0.0200(6) Uani 1.00 1 d .
C45 C 0.35414(12) -0.9755(2) 0.69957(11) 0.0272(7) Uani 1.00 1 d .
C46 C 0.33278(12) -0.8855(2) 0.67331(11) 0.0265(7) Uani 1.00 1 d .
C47 C 0.31046(12) -0.7967(2) 0.70138(11) 0.0277(7) Uani 1.00 1 d .
C48 C 0.31045(10) -0.8019(2) 0.75543(10) 0.0224(6) Uani 1.00 1 d .
C49 C 0.46715(10) -0.8706(2) 0.79923(9) 0.0170(6) Uani 1.00 1 d .
C50 C 0.49948(10) -0.9595(2) 0.78092(10) 0.0213(6) Uani 1.00 1 d .
C51 C 0.51836(11) -0.9629(2) 0.72956(10) 0.0252(7) Uani 1.00 1 d .
C52 C 0.50525(11) -0.8760(2) 0.69657(10) 0.0249(7) Uani 1.00 1 d .
C53 C 0.47510(10) -0.7844(2) 0.71457(10) 0.0222(6) Uani 1.00 1 d .
C54 C 0.45594(11) -0.7806(2) 0.76548(10) 0.0215(6) Uani 1.00 1 d .
C55 C 0.45501(11) -0.7407(2) 0.89123(9) 0.0203(6) Uani 1.00 1 d .
C56 C 0.50953(12) -0.6974(2) 0.88053(11) 0.0291(7) Uani 1.00 1 d .
C57 C 0.52666(13) -0.5953(2) 0.90206(12) 0.0391(9) Uani 1.00 1 d .
C58 C 0.48977(14) -0.5366(2) 0.93398(11) 0.0406(9) Uani 1.00 1 d .
C59 C 0.43659(14) -0.5792(2) 0.94533(11) 0.0388(9) Uani 1.00 1 d .
C60 C 0.41902(12) -0.6806(2) 0.92437(10) 0.0273(7) Uani 1.00 1 d .
C61 C 0.46516(10) -0.9854(2) 0.89814(9) 0.0180(6) Uani 1.00 1 d .
C62 C 0.51613(11) -0.9728(2) 0.92571(10) 0.0244(7) Uani 1.00 1 d .
C63 C 0.53894(12) -1.0637(2) 0.95189(11) 0.0333(8) Uani 1.00 1 d .
C64 C 0.51252(12) -1.1677(2) 0.95103(10) 0.0274(7) Uani 1.00 1 d .
C65 C 0.46271(11) -1.1803(2) 0.92286(10) 0.0259(7) Uani 1.00 1 d .
C66 C 0.43832(11) -1.0898(2) 0.89696(9) 0.0200(6) Uani 1.00 1 d .
C67 C 0.19538(10) -0.9093(2) 0.80154(9) 0.0191(6) Uani 1.00 1 d .
C68 C 0.20373(10) -0.9915(2) 0.76340(10) 0.0222(6) Uani 1.00 1 d .
C69 C 0.17711(12) -0.9860(2) 0.71540(10) 0.0297(8) Uani 1.00 1 d .
C70 C 0.14162(12) -0.8955(2) 0.70436(11) 0.0346(8) Uani 1.00 1 d .
C71 C 0.13252(12) -0.8124(2) 0.74123(11) 0.0312(8) Uani 1.00 1 d .
C72 C 0.15894(11) -0.8194(2) 0.78946(10) 0.0239(7) Uani 1.00 1 d .
C73 C 0.20292(12) -0.8163(2) 0.90539(11) 0.0299(7) Uani 1.00 1 d .
C74 C 0.16351(12) -0.8454(2) 0.94411(12) 0.0445(10) Uani 1.00 1 d .
C75 C 0.14083(16) -0.7665(3) 0.97616(14) 0.0694(14) Uani 1.00 1 d .
C76 C 0.15687(16) -0.6556(3) 0.97049(14) 0.0631(13) Uani 1.00 1 d .
C77 C 0.19653(18) -0.6225(2) 0.93339(13) 0.0584(12) Uani 1.00 1 d .
C78 C 0.22019(13) -0.7068(2) 0.90065(12) 0.0412(9) Uani 1.00 1 d .
C79 C 0.20704(11) -1.0533(2) 0.88858(10) 0.0239(7) Uani 1.00 1 d .
C80 C 0.15420(11) -1.0964(2) 0.87316(10) 0.0242(7) Uani 1.00 1 d .
C81 C 0.13208(12) -1.1924(2) 0.89574(10) 0.0301(7) Uani 1.00 1 d .
C82 C 0.16304(12) -1.2483(2) 0.93305(11) 0.0396(9) Uani 1.00 1 d .
C83 C 0.21639(12) -1.2103(2) 0.94820(12) 0.0389(9) Uani 1.00 1 d .
C84 C 0.23901(12) -1.1124(2) 0.92588(11) 0.0331(8) Uani 1.00 1 d .
H1 H 0.1532 -0.4233 0.5517 0.060 Uiso 1.00 1 c R
H2 H 0.1147 -0.2841 0.4970 0.082 Uiso 1.00 1 c R
H3 H 0.1395 -0.1005 0.5081 0.077 Uiso 1.00 1 c R
H4 H 0.2081 -0.0466 0.5695 0.065 Uiso 1.00 1 c R
H5 H 0.2480 -0.1895 0.6249 0.051 Uiso 1.00 1 c R
H6 H 0.1331 -0.5572 0.6531 0.029 Uiso 1.00 1 c R
H7 H 0.0954 -0.7174 0.6137 0.037 Uiso 1.00 1 c R
H8 H 0.1480 -0.8165 0.5521 0.047 Uiso 1.00 1 c R
H9 H 0.2379 -0.7494 0.5262 0.047 Uiso 1.00 1 c R
H10 H 0.2757 -0.5855 0.5638 0.038 Uiso 1.00 1 c R
H11 H 0.1523 -0.2638 0.6852 0.029 Uiso 1.00 1 c R
H12 H 0.1079 -0.2505 0.7671 0.038 Uiso 1.00 1 c R
H13 H 0.1242 -0.3927 0.8284 0.049 Uiso 1.00 1 c R
H14 H 0.1827 -0.5431 0.8099 0.036 Uiso 1.00 1 c R
H15 H 0.2285 -0.5532 0.7286 0.028 Uiso 1.00 1 c R
H16 H 0.4355 -0.2179 0.7219 0.024 Uiso 1.00 1 c R
H17 H 0.4666 -0.2236 0.8082 0.026 Uiso 1.00 1 c R
H18 H 0.5173 -0.3777 0.8392 0.032 Uiso 1.00 1 c R
H19 H 0.5409 -0.5244 0.7823 0.032 Uiso 1.00 1 c R
H20 H 0.5077 -0.5208 0.6965 0.026 Uiso 1.00 1 c R
H21 H 0.5349 -0.2368 0.6424 0.036 Uiso 1.00 1 c R
H22 H 0.5632 -0.0655 0.6060 0.046 Uiso 1.00 1 c R
H23 H 0.5022 0.0324 0.5516 0.050 Uiso 1.00 1 c R
H24 H 0.4122 -0.0380 0.5321 0.044 Uiso 1.00 1 c R
H25 H 0.3817 -0.2102 0.5677 0.032 Uiso 1.00 1 c R
H26 H 0.4031 -0.5983 0.6214 0.023 Uiso 1.00 1 c R
H27 H 0.4446 -0.7510 0.5791 0.028 Uiso 1.00 1 c R
H28 H 0.5278 -0.7286 0.5301 0.031 Uiso 1.00 1 c R
H29 H 0.5741 -0.5568 0.5295 0.039 Uiso 1.00 1 c R
H30 H 0.5348 -0.4028 0.5736 0.031 Uiso 1.00 1 c R
H31 H 0.5084 -1.0191 0.8041 0.025 Uiso 1.00 1 c R
H32 H 0.5404 -1.0247 0.7177 0.030 Uiso 1.00 1 c R
H33 H 0.5170 -0.8787 0.6612 0.030 Uiso 1.00 1 c R
H34 H 0.4671 -0.7237 0.6918 0.026 Uiso 1.00 1 c R
H35 H 0.4359 -0.7168 0.7779 0.026 Uiso 1.00 1 c R
H36 H 0.5346 -0.7376 0.8581 0.034 Uiso 1.00 1 c R
H37 H 0.5636 -0.5658 0.8944 0.047 Uiso 1.00 1 c R
H38 H 0.5015 -0.4668 0.9481 0.049 Uiso 1.00 1 c R
H39 H 0.4118 -0.5389 0.9680 0.047 Uiso 1.00 1 c R
H40 H 0.3821 -0.7098 0.9320 0.033 Uiso 1.00 1 c R
H41 H 0.5348 -0.9021 0.9263 0.029 Uiso 1.00 1 c R
H42 H 0.5739 -1.0550 0.9706 0.040 Uiso 1.00 1 c R
H43 H 0.5280 -1.2290 0.9699 0.033 Uiso 1.00 1 c R
H44 H 0.4448 -1.2516 0.9210 0.031 Uiso 1.00 1 c R
H45 H 0.4034 -1.0984 0.8783 0.024 Uiso 1.00 1 c R
H46 H 0.2282 -1.0530 0.7710 0.027 Uiso 1.00 1 c R
H47 H 0.1833 -1.0431 0.6903 0.036 Uiso 1.00 1 c R
H48 H 0.1230 -0.8913 0.6715 0.041 Uiso 1.00 1 c R
H49 H 0.1086 -0.7505 0.7330 0.037 Uiso 1.00 1 c R
H50 H 0.1523 -0.7627 0.8147 0.028 Uiso 1.00 1 c R
H51 H 0.1522 -0.9214 0.9477 0.054 Uiso 1.00 1 c R
H52 H 0.1150 -0.7869 1.0031 0.083 Uiso 1.00 1 c R
H53 H 0.1399 -0.6008 0.9924 0.076 Uiso 1.00 1 c R
H54 H 0.2074 -0.5462 0.9302 0.070 Uiso 1.00 1 c R
H55 H 0.2483 -0.6883 0.8753 0.049 Uiso 1.00 1 c R
H56 H 0.1331 -1.0589 0.8467 0.029 Uiso 1.00 1 c R
H57 H 0.0952 -1.2185 0.8857 0.036 Uiso 1.00 1 c R
H58 H 0.1479 -1.3148 0.9480 0.048 Uiso 1.00 1 c R
H59 H 0.2379 -1.2503 0.9736 0.047 Uiso 1.00 1 c R
H60 H 0.2758 -1.0856 0.9359 0.040 Uiso 1.00 1 c R

loop_
_atom_site_aniso_label
_atom_site_aniso_U_11
_atom_site_aniso_U_22
_atom_site_aniso_U_33
_atom_site_aniso_U_12
_atom_site_aniso_U_13
_atom_site_aniso_U_23
Pd1 0.01267(9) 0.01767(11) 0.01376(10) 0.00102(6) 0.00137(6) -0.00013(6)
Pd2 0.01185(9) 0.01776(11) 0.01387(10) 0.00071(6) -0.00201(6) 0.00024(6)
Cl1 0.0218(3) 0.0322(3) 0.0137(2) 0.0027(2) 0.0019(2) 0.0014(2)
Cl2 0.0187(2) 0.0314(3) 0.0160(2) 0.0013(2) -0.0022(2) -0.0010(2)
P1 0.0125(2) 0.0249(3) 0.0155(3) 0.0027(2) 0.0020(2) 0.0021(2)
P2 0.0127(2) 0.0190(3) 0.0166(3) 0.0000(2) 0.0024(2) -0.0009(2)
P5 0.0134(2) 0.0187(3) 0.0158(3) -0.0001(2) -0.0027(2) 0.0006(2)
P6 0.0130(2) 0.0255(3) 0.0145(3) 0.0021(2) -0.0029(2) -0.0010(2)
F1 0.0289(8) 0.0263(8) 0.0260(8) 0.0056(6) 0.0001(6) 0.0007(6)
F2 0.0514(11) 0.0341(10) 0.0249(9) 0.0088(8) -0.0046(7) 0.0089(7)
F3 0.0681(14) 0.0520(12) 0.0182(8) 0.0109(9) -0.0035(8) -0.0039(8)
F4 0.0447(10) 0.0346(10) 0.0284(9) 0.0069(8) 0.0071(7) -0.0105(7)
F5 0.0312(9) 0.0265(9) 0.0278(8) 0.0038(6) -0.0004(6) -0.0003(7)
F6 0.0282(8) 0.0239(8) 0.0279(8) 0.0063(6) -0.0013(6) -0.0004(6)
F7 0.0533(11) 0.0361(10) 0.0247(9) 0.0105(8) 0.0041(7) -0.0092(7)
F8 0.0556(12) 0.0584(12) 0.0232(9) 0.0088(9) 0.0030(8) 0.0055(8)
F9 0.0477(11) 0.0367(10) 0.0272(9) 0.0060(8) -0.0084(7) 0.0108(7)
F10 0.0337(9) 0.0266(9) 0.0292(8) 0.0048(7) -0.0033(7) -0.0005(7)
C1 0.0185(12) 0.0248(15) 0.0183(12) -0.0035(10) 0.0012(9) -0.0062(10)
C2 0.0182(12) 0.0196(14) 0.0308(15) 0.0023(10) 0.0083(10) 0.0044(11)
C3 0.0301(15) 0.0231(15) 0.0243(14) -0.0023(11) -0.0083(11) 0.0022(11)
C4 0.0421(18) 0.0374(18) 0.0165(13) 0.0035(13) -0.0003(12) 0.0025(12)
C5 0.0283(14) 0.0212(15) 0.0324(15) 0.0010(11) 0.0016(11) -0.0022(12)
C6 0.0180(12) 0.0222(15) 0.0290(14) 0.0005(10) -0.0011(10) -0.0018(11)
C7 0.0209(13) 0.0371(18) 0.0315(15) 0.0133(12) 0.0139(11) 0.0091(13)
C8 0.0227(15) 0.082(2) 0.0433(19) 0.0022(16) -0.0074(14) 0.0295(19)
C9 0.042(2) 0.095(3) 0.067(2) 0.009(2) -0.0024(19) 0.048(2)
C10 0.0289(18) 0.090(3) 0.072(2) 0.0343(19) 0.0262(18) 0.050(2)
C11 0.068(2) 0.044(2) 0.051(2) 0.0255(19) 0.034(2) 0.0132(18)
C12 0.054(2) 0.045(2) 0.0311(17) 0.0225(16) 0.0188(15) 0.0114(15)
C13 0.0214(13) 0.0309(16) 0.0156(12) -0.0003(11) -0.0024(10) -0.0035(11)
C14 0.0179(12) 0.0294(16) 0.0264(14) 0.0002(11) 0.0016(10) -0.0025(11)
C15 0.0262(14) 0.0424(18) 0.0244(14) -0.0075(12) 0.0020(11) -0.0106(13)
C16 0.0358(17) 0.050(2) 0.0315(16) -0.0214(14) 0.0083(13) -0.0147(14)
C17 0.0402(18) 0.044(2) 0.0338(17) -0.0152(15) 0.0135(14) -0.0177(14)
C18 0.0273(15) 0.0377(18) 0.0287(15) -0.0103(12) 0.0073(12) -0.0097(13)
C19 0.0168(12) 0.0230(14) 0.0216(13) -0.0014(10) 0.0019(10) -0.0041(10)
C20 0.0257(14) 0.0204(14) 0.0281(14) -0.0040(11) 0.0050(11) -0.0010(11)
C21 0.0312(15) 0.0285(16) 0.0359(17) -0.0034(12) 0.0154(12) -0.0130(13)
C22 0.0455(19) 0.050(2) 0.0263(16) -0.0201(15) 0.0152(14) -0.0177(14)
C23 0.0337(16) 0.0336(17) 0.0218(14) -0.0098(13) -0.0007(11) 0.0008(12)
C24 0.0159(12) 0.0342(16) 0.0200(13) -0.0021(11) 0.0029(9) -0.0025(11)
C25 0.0105(10) 0.0203(13) 0.0221(13) -0.0043(9) -0.0019(9) -0.0005(10)
C26 0.0202(12) 0.0176(14) 0.0225(13) 0.0000(10) 0.0039(10) -0.0001(10)
C27 0.0199(12) 0.0230(14) 0.0215(13) -0.0036(10) 0.0003(10) -0.0086(11)
C28 0.0189(13) 0.0384(17) 0.0235(14) -0.0087(11) -0.0044(10) 0.0015(12)
C29 0.0269(14) 0.0261(16) 0.0263(14) 0.0024(11) -0.0053(11) -0.0040(12)
C30 0.0210(13) 0.0213(14) 0.0238(13) -0.0028(10) -0.0019(10) -0.0031(11)
C31 0.0202(12) 0.0221(14) 0.0224(13) -0.0009(10) 0.0064(10) -0.0007(11)
C32 0.0280(15) 0.0295(16) 0.0320(16) -0.0013(12) 0.0076(12) -0.0057(12)
C33 0.0411(18) 0.0316(18) 0.0413(19) -0.0177(14) 0.0173(15) -0.0098(14)
C34 0.071(2) 0.0252(17) 0.0287(16) -0.0189(16) 0.0223(16) -0.0022(13)
C35 0.069(2) 0.0186(15) 0.0235(15) 0.0036(14) 0.0080(15) 0.0049(12)
C36 0.0386(16) 0.0247(15) 0.0162(13) 0.0006(12) 0.0049(11) -0.0027(11)
C37 0.0183(12) 0.0211(14) 0.0176(12) 0.0043(10) -0.0030(9) -0.0026(10)
C38 0.0197(12) 0.0243(14) 0.0142(12) 0.0021(10) -0.0018(9) -0.0014(10)
C39 0.0265(14) 0.0209(14) 0.0218(13) 0.0031(11) -0.0087(10) -0.0027(11)
C40 0.0309(15) 0.0246(15) 0.0230(14) 0.0168(11) -0.0035(11) -0.0030(11)
C41 0.0273(15) 0.0357(18) 0.0360(17) 0.0101(13) 0.0091(12) -0.0020(14)
C42 0.0184(13) 0.0318(16) 0.0276(14) 0.0027(11) 0.0076(10) 0.0006(12)
C43 0.0055(10) 0.0210(14) 0.0270(13) -0.0059(9) -0.0031(9) 0.0009(10)
C44 0.0208(12) 0.0090(12) 0.0301(14) 0.0027(9) -0.0089(10) -0.0035(10)
C45 0.0296(15) 0.0229(15) 0.0290(15) -0.0029(11) 0.0054(11) -0.0026(12)
C46 0.0246(14) 0.0319(17) 0.0229(14) -0.0007(11) -0.0012(11) 0.0009(12)
C47 0.0255(14) 0.0306(16) 0.0271(15) 0.0022(11) -0.0043(11) 0.0004(12)
C48 0.0173(12) 0.0251(15) 0.0249(14) 0.0025(10) 0.0033(10) 0.0024(11)
C49 0.0115(11) 0.0227(14) 0.0168(12) -0.0072(9) 0.0003(9) 0.0019(10)
C50 0.0195(12) 0.0143(13) 0.0302(14) 0.0002(10) -0.0007(10) 0.0039(11)
C51 0.0297(14) 0.0209(15) 0.0249(14) 0.0008(11) 0.0038(11) 0.0001(11)
C52 0.0250(14) 0.0280(15) 0.0216(14) -0.0076(11) 0.0007(10) -0.0003(11)
C53 0.0163(12) 0.0245(15) 0.0258(14) -0.0038(10) -0.0008(10) 0.0095(11)
C54 0.0243(13) 0.0192(14) 0.0210(13) -0.0010(10) -0.0027(10) 0.0003(11)
C55 0.0259(13) 0.0215(14) 0.0137(12) -0.0004(10) -0.0066(10) 0.0014(10)
C56 0.0267(14) 0.0311(16) 0.0296(15) -0.0038(12) -0.0064(11) 0.0008(12)
C57 0.0379(18) 0.0324(18) 0.047(2) -0.0193(14) -0.0218(15) 0.0115(15)
C58 0.072(2) 0.0274(18) 0.0228(15) -0.0112(16) -0.0191(15) 0.0008(13)
C59 0.066(2) 0.0235(17) 0.0265(16) 0.0027(15) -0.0104(15) -0.0058(13)
C60 0.0380(16) 0.0215(15) 0.0223(14) -0.0009(12) -0.0074(11) 0.0037(11)
C61 0.0154(11) 0.0221(14) 0.0163(12) 0.0050(10) 0.0046(9) -0.0006(10)
C62 0.0184(12) 0.0297(16) 0.0250(14) -0.0022(11) -0.0064(10) 0.0017(11)
C63 0.0247(15) 0.0369(18) 0.0384(17) 0.0074(12) -0.0087(12) -0.0018(14)
C64 0.0323(15) 0.0296(16) 0.0203(13) 0.0185(12) -0.0004(11) 0.0024(11)
C65 0.0282(14) 0.0231(15) 0.0264(14) 0.0037(11) 0.0083(11) 0.0016(11)
C66 0.0189(12) 0.0219(14) 0.0191(12) 0.0002(10) -0.0009(9) 0.0033(10)
C67 0.0138(11) 0.0270(15) 0.0166(12) -0.0001(10) -0.0006(9) 0.0041(10)
C68 0.0165(12) 0.0274(15) 0.0226(13) -0.0016(10) -0.0032(10) -0.0010(11)
C69 0.0365(16) 0.0315(17) 0.0212(14) -0.0072(13) -0.0005(11) -0.0027(12)
C70 0.0381(17) 0.0434(19) 0.0225(15) -0.0108(14) -0.0132(12) 0.0088(13)
C71 0.0287(15) 0.0305(17) 0.0344(16) -0.0019(12) -0.0167(12) 0.0155(13)
C72 0.0224(13) 0.0250(15) 0.0243(14) -0.0009(11) -0.0034(10) -0.0007(11)
C73 0.0237(14) 0.0382(18) 0.0277(15) 0.0142(12) -0.0124(11) -0.0104(13)
C74 0.0310(17) 0.062(2) 0.0406(19) 0.0089(15) 0.0051(14) -0.0283(17)
C75 0.039(2) 0.104(3) 0.066(2) 0.010(2) 0.0003(18) -0.054(2)
C76 0.039(2) 0.086(3) 0.064(2) 0.037(2) -0.0244(18) -0.042(2)
C77 0.077(2) 0.050(2) 0.047(2) 0.031(2) -0.039(2) -0.0208(18)
C78 0.052(2) 0.0359(19) 0.0355(18) 0.0197(15) -0.0161(15) -0.0026(14)
C79 0.0153(12) 0.0384(17) 0.0179(13) -0.0006(11) -0.0005(9) 0.0054(11)
C80 0.0203(13) 0.0303(16) 0.0218(13) -0.0005(11) 0.0002(10) -0.0014(11)
C81 0.0279(15) 0.0379(17) 0.0245(14) -0.0055(12) -0.0003(11) 0.0078(13)
C82 0.0333(17) 0.054(2) 0.0321(16) -0.0239(14) -0.0111(13) 0.0157(15)
C83 0.0414(18) 0.0409(19) 0.0342(17) -0.0165(14) -0.0123(14) 0.0161(14)
C84 0.0291(15) 0.0423(19) 0.0278(15) -0.0097(13) -0.0069(12) 0.0091(13)

loop_
_atom_type_symbol
_atom_type_description
_atom_type_scat_dispersion_real
_atom_type_scat_dispersion_imag
_atom_type_scat_source
Cl Cl 0.148 0.159
;
International Tables for Crystallography
(1992, Vol. C, Tables 4.2.6.8 and 6.1.1.4)
;
F F 0.017 0.010
;
International Tables for Crystallography
(1992, Vol. C, Tables 4.2.6.8 and 6.1.1.4)
;
P P 0.102 0.094
;
International Tables for Crystallography
(1992, Vol. C, Tables 4.2.6.8 and 6.1.1.4)
;
Pd Pd -0.999 1.007
;
International Tables for Crystallography
(1992, Vol. C, Tables 4.2.6.8 and 6.1.1.4)
;
C C 0.003 0.002
;
International Tables for Crystallography
(1992, Vol. C, Tables 4.2.6.8 and 6.1.1.4)
;
H H 0.000 0.000
;
International Tables for Crystallography
(1992, Vol. C, Table 6.1.1.4)
;

loop_
_geom_angle_atom_site_label_1
_geom_angle_atom_site_label_2
_geom_angle_atom_site_label_3
_geom_angle
Cl1 Pd1 P1 89.68(2)
Cl1 Pd1 P2 88.47(2)
Cl1 Pd1 C1 179.58(7)
P1 Pd1 P2 177.93(2)
P1 Pd1 C1 90.61(7)
P2 Pd1 C1 91.23(7)
Cl2 Pd2 P5 88.47(2)
Cl2 Pd2 P6 89.63(2)
Cl2 Pd2 C43 179.84(6)
P5 Pd2 P6 177.90(2)
P5 Pd2 C43 91.41(6)
P6 Pd2 C43 90.49(6)
Pd1 P1 C7 109.05(8)
Pd1 P1 C13 116.53(8)
Pd1 P1 C19 117.59(8)
C7 P1 C13 103.92(12)
C7 P1 C19 105.90(12)
C13 P1 C19 102.53(11)
Pd1 P2 C25 116.11(7)
Pd1 P2 C31 114.66(8)
Pd1 P2 C37 109.32(7)
C25 P2 C31 103.14(11)
C25 P2 C37 105.19(11)
C31 P2 C37 107.68(11)
Pd2 P5 C49 116.09(7)
Pd2 P5 C55 114.74(8)
Pd2 P5 C61 109.32(7)
C49 P5 C55 102.90(11)
C49 P5 C61 105.06(11)
C55 P5 C61 107.99(11)
Pd2 P6 C67 117.44(7)
Pd2 P6 C73 108.77(9)
Pd2 P6 C79 116.67(8)
C67 P6 C73 106.02(12)
C67 P6 C79 102.40(11)
C73 P6 C79 104.30(12)
Pd1 C1 C2 121.07(18)
Pd1 C1 C6 122.33(19)
C2 C1 C6 116.6(2)
F1 C2 C1 121.0(2)
F1 C2 C3 117.4(2)
C1 C2 C3 121.7(2)
F2 C3 C2 119.5(2)
F2 C3 C4 120.0(2)
C2 C3 C4 120.5(2)
F3 C4 C3 120.4(2)
F3 C4 C5 120.8(2)
C3 C4 C5 118.8(2)
F4 C5 C4 119.2(2)
F4 C5 C6 121.2(2)
C4 C5 C6 119.6(2)
F5 C6 C1 121.1(2)
F5 C6 C5 116.0(2)
C1 C6 C5 122.9(2)
P1 C7 C8 120.9(2)
P1 C7 C12 118.8(2)
C8 C7 C12 120.2(2)
C7 C8 C9 119.1(3)
C8 C9 C10 120.6(3)
C9 C10 C11 122.0(3)
C10 C11 C12 117.2(3)
C7 C12 C11 120.8(2)
P1 C13 C14 120.38(19)
P1 C13 C18 120.44(19)
C14 C13 C18 119.1(2)
C13 C14 C15 119.9(2)
C14 C15 C16 121.4(2)
C15 C16 C17 119.0(2)
C16 C17 C18 120.6(2)
C13 C18 C17 119.8(2)
P1 C19 C20 123.45(19)
P1 C19 C24 118.27(18)
C20 C19 C24 118.2(2)
C19 C20 C21 121.7(2)
C20 C21 C22 117.9(2)
C21 C22 C23 122.1(2)
C22 C23 C24 119.1(2)
C19 C24 C23 121.0(2)
P2 C25 C26 118.25(18)
P2 C25 C30 122.33(18)
C26 C25 C30 118.9(2)
C25 C26 C27 120.3(2)
C26 C27 C28 120.4(2)
C27 C28 C29 120.0(2)
C28 C29 C30 119.7(2)
C25 C30 C29 120.6(2)
P2 C31 C32 120.14(19)
P2 C31 C36 120.89(19)
C32 C31 C36 118.9(2)
C31 C32 C33 119.6(2)
C32 C33 C34 120.8(2)
C33 C34 C35 120.0(2)
C34 C35 C36 120.7(2)
C31 C36 C35 119.9(2)
P2 C37 C38 117.76(17)
P2 C37 C42 123.04(19)
C38 C37 C42 119.2(2)
C37 C38 C39 120.1(2)
C38 C39 C40 120.7(2)
C39 C40 C41 119.3(2)
C40 C41 C42 121.2(2)
C37 C42 C41 119.5(2)
Pd2 C43 C44 122.19(18)
Pd2 C43 C48 121.91(18)
C44 C43 C48 115.8(2)
F6 C44 C43 120.2(2)
F6 C44 C45 117.0(2)
C43 C44 C45 122.8(2)
F7 C45 C44 120.1(2)
F7 C45 C46 119.2(2)
C44 C45 C46 120.7(2)
F8 C46 C45 120.6(2)
F8 C46 C47 120.4(2)
C45 C46 C47 119.0(2)
F9 C47 C46 119.8(2)
F9 C47 C48 121.2(2)
C46 C47 C48 119.1(2)
F10 C48 C43 120.7(2)
F10 C48 C47 116.6(2)
C43 C48 C47 122.7(2)
P5 C49 C50 123.03(18)
P5 C49 C54 117.97(18)
C50 C49 C54 118.6(2)
C49 C50 C51 121.1(2)
C50 C51 C52 119.4(2)
C51 C52 C53 120.4(2)
C52 C53 C54 120.5(2)
C49 C54 C53 119.8(2)
P5 C55 C56 120.70(19)
P5 C55 C60 120.93(19)
C56 C55 C60 118.4(2)
C55 C56 C57 120.3(2)
C56 C57 C58 120.1(2)
C57 C58 C59 120.0(2)
C58 C59 C60 120.6(2)
C55 C60 C59 120.6(2)
P5 C61 C62 122.88(19)
P5 C61 C66 117.77(17)
C62 C61 C66 119.4(2)
C61 C62 C63 119.3(2)
C62 C63 C64 121.7(2)
C63 C64 C65 118.8(2)
C64 C65 C66 120.7(2)
C61 C66 C65 120.1(2)
P6 C67 C68 118.94(18)
P6 C67 C72 123.21(18)
C68 C67 C72 117.8(2)
C67 C68 C69 121.8(2)
C68 C69 C70 119.1(2)
C69 C70 C71 120.5(2)
C70 C71 C72 119.9(2)
C67 C72 C71 120.8(2)
P6 C73 C74 121.1(2)
P6 C73 C78 119.3(2)
C74 C73 C78 119.5(2)
C73 C74 C75 120.9(3)
C74 C75 C76 119.7(3)
C75 C76 C77 121.7(3)
C76 C77 C78 117.5(3)
C73 C78 C77 120.6(2)
P6 C79 C80 121.25(19)
P6 C79 C84 120.3(2)
C80 C79 C84 118.5(2)
C79 C80 C81 121.1(2)
C80 C81 C82 120.0(2)
C81 C82 C83 120.6(2)
C82 C83 C84 119.8(2)
C79 C84 C83 119.9(2)
C7 C8 H1 119.9
C9 C8 H1 121.0
C8 C9 H2 120.0
C10 C9 H2 119.3
C9 C10 H3 118.8
C11 C10 H3 119.2
C10 C11 H4 120.9
C12 C11 H4 121.9
C7 C12 H5 118.9
C11 C12 H5 120.3
C13 C14 H6 119.5
C15 C14 H6 120.5
C14 C15 H7 119.1
C16 C15 H7 119.4
C15 C16 H8 120.5
C17 C16 H8 120.4
C16 C17 H9 119.6
C18 C17 H9 119.9
C13 C18 H10 119.5
C17 C18 H10 120.7
C19 C20 H11 119.3
C21 C20 H11 119.0
C20 C21 H12 121.5
C22 C21 H12 120.6
C21 C22 H13 119.1
C23 C22 H13 118.8
C22 C23 H14 120.8
C24 C23 H14 120.2
C19 C24 H15 119.2
C23 C24 H15 119.8
C25 C26 H16 119.7
C27 C26 H16 120.0
C26 C27 H17 119.4
C28 C27 H17 120.2
C27 C28 H18 119.8
C29 C28 H18 120.1
C28 C29 H19 120.5
C30 C29 H19 119.8
C25 C30 H20 119.6
C29 C30 H20 119.8
C31 C32 H21 119.9
C33 C32 H21 120.5
C32 C33 H22 119.9
C34 C33 H22 119.3
C33 C34 H23 119.8
C35 C34 H23 120.2
C34 C35 H24 119.3
C36 C35 H24 119.9
C31 C36 H25 119.4
C35 C36 H25 120.8
C37 C38 H26 119.7
C39 C38 H26 120.3
C38 C39 H27 119.7
C40 C39 H27 119.6
C39 C40 H28 120.1
C41 C40 H28 120.7
C40 C41 H29 119.5
C42 C41 H29 119.3
C37 C42 H30 119.5
C41 C42 H30 121.0
C49 C50 H31 118.8
C51 C50 H31 120.1
C50 C51 H32 119.8
C52 C51 H32 120.7
C51 C52 H33 119.9
C53 C52 H33 119.7
C52 C53 H34 120.0
C54 C53 H34 119.5
C49 C54 H35 119.9
C53 C54 H35 120.3
C55 C56 H36 119.3
C57 C56 H36 120.4
C56 C57 H37 120.0
C58 C57 H37 119.9
C57 C58 H38 119.7
C59 C58 H38 120.3
C58 C59 H39 119.4
C60 C59 H39 120.1
C55 C60 H40 118.8
C59 C60 H40 120.6
C61 C62 H41 119.6
C63 C62 H41 121.0
C62 C63 H42 119.2
C64 C63 H42 119.1
C63 C64 H43 121.0
C65 C64 H43 120.3
C64 C65 H44 119.6
C66 C65 H44 119.7
C61 C66 H45 119.5
C65 C66 H45 120.4
C67 C68 H46 118.8
C69 C68 H46 119.4
C68 C69 H47 120.2
C70 C69 H47 120.7
C69 C70 H48 119.5
C71 C70 H48 119.9
C70 C71 H49 119.7
C72 C71 H49 120.4
C67 C72 H50 119.7
C71 C72 H50 119.5
C73 C74 H51 119.3
C75 C74 H51 119.8
C74 C75 H52 120.7
C76 C75 H52 119.6
C75 C76 H53 119.1
C77 C76 H53 119.2
C76 C77 H54 120.9
C78 C77 H54 121.6
C73 C78 H55 119.0
C77 C78 H55 120.5
C79 C80 H56 119.0
C81 C80 H56 119.8
C80 C81 H57 119.7
C82 C81 H57 120.3
C81 C82 H58 119.5
C83 C82 H58 119.8
C82 C83 H59 120.1
C84 C83 H59 120.1
C79 C84 H60 119.5
C83 C84 H60 120.6

loop_
_geom_bond_atom_site_label_1
_geom_bond_atom_site_label_2
_geom_bond_distance
Pd1 Cl1 2.3552(5)
Pd1 P1 2.3228(7)
Pd1 P2 2.3264(7)
Pd1 C1 2.011(2)
Pd2 Cl2 2.3550(5)
Pd2 P5 2.3280(7)
Pd2 P6 2.3217(7)
Pd2 C43 2.008(2)
P1 C7 1.808(2)
P1 C13 1.825(2)
P1 C19 1.817(2)
P2 C25 1.817(2)
P2 C31 1.816(2)
P2 C37 1.822(2)
P5 C49 1.817(2)
P5 C55 1.814(2)
P5 C61 1.819(2)
P6 C67 1.813(2)
P6 C73 1.809(2)
P6 C79 1.822(2)
F1 C2 1.335(2)
F2 C3 1.355(3)
F3 C4 1.341(3)
F4 C5 1.346(3)
F5 C6 1.354(3)
F6 C44 1.346(2)
F7 C45 1.366(3)
F8 C46 1.356(3)
F9 C47 1.340(3)
F10 C48 1.342(2)
C1 C2 1.378(3)
C1 C6 1.373(3)
C2 C3 1.396(3)
C3 C4 1.376(3)
C4 C5 1.375(4)
C5 C6 1.394(3)
C7 C8 1.390(4)
C7 C12 1.372(4)
C8 C9 1.390(5)
C9 C10 1.362(6)
C10 C11 1.381(5)
C11 C12 1.427(4)
C13 C14 1.388(3)
C13 C18 1.403(3)
C14 C15 1.391(3)
C15 C16 1.376(4)
C16 C17 1.388(4)
C17 C18 1.397(4)
C19 C20 1.390(3)
C19 C24 1.402(3)
C20 C21 1.390(3)
C21 C22 1.402(4)
C22 C23 1.361(4)
C23 C24 1.395(3)
C25 C26 1.388(3)
C25 C30 1.396(3)
C26 C27 1.390(3)
C27 C28 1.378(3)
C28 C29 1.388(3)
C29 C30 1.390(3)
C31 C32 1.412(3)
C31 C36 1.391(3)
C32 C33 1.391(4)
C33 C34 1.372(4)
C34 C35 1.371(4)
C35 C36 1.400(3)
C37 C38 1.391(3)
C37 C42 1.393(3)
C38 C39 1.383(3)
C39 C40 1.380(3)
C40 C41 1.367(3)
C41 C42 1.392(3)
C43 C44 1.365(3)
C43 C48 1.392(3)
C44 C45 1.379(3)
C45 C46 1.363(3)
C46 C47 1.384(3)
C47 C48 1.389(3)
C49 C50 1.385(3)
C49 C54 1.405(3)
C50 C51 1.390(3)
C51 C52 1.375(3)
C52 C53 1.379(3)
C53 C54 1.382(3)
C55 C56 1.398(3)
C55 C60 1.394(3)
C56 C57 1.398(4)
C57 C58 1.379(4)
C58 C59 1.370(4)
C59 C60 1.387(3)
C61 C62 1.390(3)
C61 C66 1.396(3)
C62 C63 1.383(3)
C63 C64 1.386(3)
C64 C65 1.375(3)
C65 C66 1.391(3)
C67 C68 1.401(3)
C67 C72 1.403(3)
C68 C69 1.381(3)
C69 C70 1.390(4)
C70 C71 1.388(4)
C71 C72 1.385(3)
C73 C74 1.397(4)
C73 C78 1.373(4)
C74 C75 1.359(5)
C75 C76 1.384(6)
C76 C77 1.385(5)
C77 C78 1.423(4)
C79 C80 1.391(3)
C79 C84 1.403(3)
C80 C81 1.385(3)
C81 C82 1.372(4)
C82 C83 1.379(4)
C83 C84 1.405(4)
C8 H1 0.950
C9 H2 0.950
C10 H3 0.950
C11 H4 0.950
C12 H5 0.950
C14 H6 0.950
C15 H7 0.950
C16 H8 0.950
C17 H9 0.950
C18 H10 0.950
C20 H11 0.950
C21 H12 0.950
C22 H13 0.950
C23 H14 0.950
C24 H15 0.950
C26 H16 0.950
C27 H17 0.950
C28 H18 0.950
C29 H19 0.950
C30 H20 0.950
C32 H21 0.950
C33 H22 0.950
C34 H23 0.950
C35 H24 0.950
C36 H25 0.950
C38 H26 0.950
C39 H27 0.950
C40 H28 0.950
C41 H29 0.950
C42 H30 0.950
C50 H31 0.950
C51 H32 0.950
C52 H33 0.950
C53 H34 0.950
C54 H35 0.950
C56 H36 0.950
C57 H37 0.950
C58 H38 0.950
C59 H39 0.950
C60 H40 0.950
C62 H41 0.950
C63 H42 0.950
C64 H43 0.950
C65 H44 0.950
C66 H45 0.950
C68 H46 0.950
C69 H47 0.950
C70 H48 0.950
C71 H49 0.950
C72 H50 0.950
C74 H51 0.950
C75 H52 0.950
C76 H53 0.950
C77 H54 0.950
C78 H55 0.950
C80 H56 0.950
C81 H57 0.950
C82 H58 0.950
C83 H59 0.950
C84 H60 0.950

loop_
_geom_contact_atom_site_label_1
_geom_contact_atom_site_label_2
_geom_contact_distance
_geom_contact_site_symmetry_2
Cl1 C16 3.451(2) 55602
Cl2 C82 3.464(2) 55702
F1 F9 2.887(2) .
F1 F10 3.058(2) .
F1 C47 3.167(3) .
F1 C48 3.273(2) .
F1 C53 3.458(2) .
F1 C54 3.311(2) .
F2 F10 2.999(2) .
F2 C54 3.569(2) .
F2 C55 3.238(2) .
F2 C59 3.329(3) .
F2 C60 3.014(3) .
F4 F6 2.887(2) 56501
F4 C79 3.132(3) 56501
F4 C84 3.083(3) 56501
F5 F6 3.046(2) 56501
F5 F7 2.990(2) 56501
F5 C44 3.311(2) 56501
F5 C45 3.271(3) 56501
F5 C68 3.484(2) 56501
F6 F4 2.887(2) 54501
F6 F5 3.046(2) 54501
F6 C5 3.171(3) 54501
F6 C6 3.274(2) 54501
F6 C26 3.318(2) 54501
F6 C27 3.458(2) 54501
F7 F5 2.990(2) 54501
F7 C26 3.575(3) 54501
F7 C31 3.248(3) 54501
F7 C35 3.335(3) 54501
F7 C36 3.019(3) 54501
F9 F1 2.887(2) .
F9 C13 3.134(3) .
F9 C18 3.089(3) .
F10 F1 3.058(2) .
F10 F2 2.999(2) .
F10 C2 3.314(2) .
F10 C3 3.277(3) .
F10 C24 3.487(3) .
C2 F10 3.314(2) .
C3 F10 3.277(3) .
C5 F6 3.171(3) 56501
C6 F6 3.274(2) 56501
C8 C33 3.457(4) 44504
C13 F9 3.134(3) .
C15 C40 3.555(3) 43504
C15 C70 3.555(3) .
C16 Cl1 3.451(2) 54602
C18 F9 3.089(3) .
C22 C81 3.561(4) 56501
C24 F10 3.487(3) .
C26 F6 3.318(2) 56501
C26 F7 3.575(3) 56501
C27 F6 3.458(2) 56501
C31 F7 3.248(3) 56501
C33 C8 3.457(4) 54504
C34 C34 3.535(4) 65603
C35 F7 3.335(3) 56501
C36 F7 3.019(3) 56501
C40 C15 3.555(3) 53504
C41 C41 3.436(3) 64603
C41 C42 3.429(3) 64603
C42 C41 3.429(3) 64603
C44 F5 3.311(2) 54501
C45 F5 3.271(3) 54501
C47 F1 3.167(3) .
C48 F1 3.273(2) .
C53 F1 3.458(2) .
C54 F1 3.311(2) .
C54 F2 3.569(2) .
C55 F2 3.238(2) .
C57 C74 3.438(4) 53504
C58 C58 3.532(4) 64703
C59 F2 3.329(3) .
C60 F2 3.014(3) .
C62 C63 3.422(3) 63703
C63 C62 3.422(3) 63703
C63 C63 3.422(3) 63703
C64 C81 3.545(3) 52504
C68 F5 3.484(2) 54501
C70 C15 3.555(3) .
C74 C57 3.438(4) 43504
C79 F4 3.132(3) 54501
C81 C22 3.561(4) 54501
C81 C64 3.545(3) 42504
C82 Cl2 3.464(2) 54702
C84 F4 3.083(3) 54501
Cl1 H3 2.826 54602
Cl1 H4 3.593 54602
Cl1 H8 2.781 55602
Cl1 H9 3.119 55602
Cl1 H29 2.942 64603
Cl2 H42 2.949 63703
Cl2 H53 2.819 54702
Cl2 H54 3.595 54702
Cl2 H58 2.787 55702
Cl2 H59 3.117 55702
F1 H34 2.922 .
F1 H35 2.640 .
F2 H35 2.631 .
F2 H40 3.201 .
F2 H55 3.557 .
F3 H39 3.469 .
F3 H44 3.191 56501
F3 H52 3.434 55702
F4 H45 3.279 56501
F4 H46 2.696 56501
F4 H60 3.239 56501
F5 H46 2.713 56501
F5 H47 3.259 56501
F6 H16 2.646 54501
F6 H17 2.916 54501
F7 H5 3.563 54501
F7 H16 2.636 54501
F7 H25 3.206 54501
F8 H2 3.454 54602
F8 H24 3.457 54501
F8 H27 3.206 .
F9 H10 3.249 .
F9 H15 2.686 .
F9 H26 3.280 .
F10 H14 3.275 .
F10 H15 2.717 .
C2 H35 3.517 .
C3 H35 3.500 .
C5 H46 3.562 56501
C7 H9 3.488 55602
C7 H22 3.550 44504
C8 H9 3.313 55602
C8 H22 2.878 44504
C9 H9 3.110 55602
C9 H22 3.439 44504
C9 H27 3.314 55602
C9 H30 3.422 44504
C10 H9 3.058 55602
C10 H10 2.991 55602
C10 H29 3.183 44504
C10 H30 3.132 44504
C11 H9 3.200 55602
C11 H10 3.430 55602
C11 H47 3.335 56501
C12 H9 3.402 55602
C12 H47 3.172 56501
C14 H22 2.904 44504
C14 H33 3.329 43504
C14 H49 3.469 .
C15 H22 3.469 44504
C15 H28 3.229 43504
C15 H33 3.177 43504
C15 H48 2.959 .
C15 H49 3.435 .
C16 H28 3.297 43504
C16 H29 3.248 43504
C16 H48 3.310 .
C18 H3 3.530 54602
C20 H21 3.446 44504
C20 H32 3.329 43504
C20 H47 3.401 56501
C21 H32 3.079 43504
C21 H57 3.551 56501
C22 H31 3.283 43504
C22 H32 3.235 43504
C22 H57 3.337 56501
C23 H50 3.446 .
C27 H12 3.160 54504
C27 H31 3.299 56501
C27 H44 3.568 56501
C28 H12 2.973 54504
C28 H37 3.526 .
C28 H56 3.266 53504
C28 H57 3.167 53504
C29 H12 3.291 54504
C29 H37 3.569 .
C29 H56 3.317 53504
C30 H34 3.311 .
C31 H28 3.592 64603
C32 H32 3.327 56501
C33 H1 3.192 54504
C33 H6 3.389 54504
C33 H32 3.198 56501
C33 H33 3.061 56501
C34 H23 3.027 65603
C34 H24 3.510 65603
C34 H27 3.594 56501
C34 H33 3.150 56501
C35 H23 3.121 65603
C35 H28 3.268 64603
C36 H28 3.171 64603
C37 H29 3.535 64603
C38 H3 3.381 54602
C38 H34 2.866 .
C39 H2 2.904 54602
C39 H3 3.370 54602
C39 H7 3.457 53504
C39 H33 3.449 .
C39 H34 2.987 .
C40 H2 3.481 54602
C40 H7 2.898 53504
C40 H8 3.165 53504
C40 H30 3.436 64603
C41 H3 3.230 54504
C41 H7 3.364 53504
C41 H8 2.907 53504
C41 H30 3.585 64603
C42 H3 3.451 54504
C42 H29 3.418 64603
C44 H16 3.533 54501
C45 H16 3.508 54501
C47 H15 3.549 .
C48 H15 3.598 .
C50 H17 3.323 54501
C51 H6 3.325 53504
C51 H22 3.558 54501
C51 H49 3.306 53504
C52 H6 3.279 53504
C52 H7 3.190 53504
C52 H22 3.516 54501
C52 H49 2.992 53504
C53 H20 3.274 .
C53 H27 3.570 .
C53 H49 3.172 53504
C56 H19 3.341 .
C57 H18 3.068 .
C57 H19 3.206 .
C57 H51 3.155 53504
C57 H52 3.597 53504
C57 H56 3.401 53504
C58 H18 3.153 .
C58 H38 3.033 64703
C58 H39 3.521 64703
C58 H44 3.578 56501
C59 H38 3.140 64703
C59 H43 3.265 63703
C60 H43 3.170 63703
C61 H42 3.523 63703
C62 H42 3.405 63703
C62 H53 3.466 53504
C63 H41 3.591 63703
C63 H42 3.588 63703
C63 H53 3.236 53504
C63 H57 3.373 52504
C63 H58 2.925 52504
C64 H38 3.584 54501
C64 H41 3.439 63703
C64 H52 3.497 54702
C64 H57 2.893 52504
C64 H58 3.160 52504
C65 H17 2.989 54501
C65 H18 3.435 54501
C65 H38 3.599 54501
C65 H52 2.916 54702
C65 H53 3.369 54702
C65 H57 3.448 52504
C66 H17 2.860 54501
C66 H53 3.377 54702
C69 H11 3.459 54501
C70 H7 3.332 .
C70 H19 3.228 43504
C70 H20 3.281 43504
C71 H7 3.571 .
C71 H19 3.077 43504
C72 H14 3.389 .
C72 H19 3.327 43504
C72 H36 3.459 43504
C73 H37 3.548 43504
C73 H59 3.489 55702
C74 H37 2.857 43504
C74 H59 3.321 55702
C75 H37 3.413 43504
C75 H41 3.434 43504
C75 H44 3.313 55702
C75 H59 3.111 55702
C76 H41 3.137 43504
C76 H42 3.173 43504
C76 H59 3.058 55702
C76 H60 2.988 55702
C77 H14 3.325 .
C77 H59 3.220 55702
C77 H60 3.444 55702
C78 H14 3.165 .
C78 H59 3.412 55702
C80 H12 3.460 54501
C80 H18 3.319 43504
C80 H37 2.917 43504
C81 H12 3.422 54501
C81 H13 2.959 54501
C81 H18 3.154 43504
C81 H37 3.473 43504
C81 H43 3.223 42504
C82 H13 3.318 54501
C82 H42 3.281 42504
C82 H43 3.295 42504
C84 H53 3.516 54702
H1 C33 3.192 44504
H1 H22 2.519 44504
H1 H24 2.969 54602
H2 F8 3.454 55602
H2 C39 2.904 55602
H2 C40 3.481 55602
H2 H9 3.508 55602
H2 H22 3.535 44504
H2 H24 3.187 54602
H2 H27 2.426 55602
H2 H28 3.454 55602
H2 H30 3.510 44504
H3 Cl1 2.826 55602
H3 C18 3.530 55602
H3 C38 3.381 55602
H3 C39 3.370 55602
H3 C41 3.230 44504
H3 C42 3.451 44504
H3 H8 3.581 56501
H3 H9 3.479 55602
H3 H10 2.709 55602
H3 H26 3.471 55602
H3 H27 3.477 55602
H3 H29 2.480 44504
H3 H30 2.961 44504
H4 Cl1 3.593 55602
H4 H8 3.115 56501
H4 H10 3.472 55602
H4 H29 3.507 44504
H4 H47 3.155 56501
H5 F7 3.563 56501
H5 H47 2.855 56501
H6 C33 3.389 44504
H6 C51 3.325 43504
H6 C52 3.279 43504
H6 H22 2.502 44504
H6 H32 2.893 43504
H6 H33 2.818 43504
H6 H49 3.142 .
H7 C39 3.457 43504
H7 C40 2.898 43504
H7 C41 3.364 43504
H7 C52 3.190 43504
H7 C70 3.332 .
H7 C71 3.571 .
H7 H22 3.468 44504
H7 H23 3.483 44504
H7 H28 2.738 43504
H7 H29 3.492 43504
H7 H33 2.477 43504
H7 H48 2.633 .
H7 H49 3.104 .
H8 Cl1 2.781 54602
H8 C40 3.165 43504
H8 C41 2.907 43504
H8 H3 3.581 54501
H8 H4 3.115 54501
H8 H25 3.398 54602
H8 H28 2.908 43504
H8 H29 2.364 43504
H8 H48 3.244 .
H9 Cl1 3.119 54602
H9 C7 3.488 54602
H9 C8 3.313 54602
H9 C9 3.110 54602
H9 C10 3.058 54602
H9 C11 3.200 54602
H9 C12 3.402 54602
H9 H2 3.508 54602
H9 H3 3.479 54602
H10 F9 3.249 .
H10 C10 2.991 54602
H10 C11 3.430 54602
H10 H3 2.709 54602
H10 H4 3.472 54602
H11 C69 3.459 56501
H11 H21 2.947 44504
H11 H22 3.549 44504
H11 H47 2.738 56501
H12 C27 3.160 44504
H12 C28 2.973 44504
H12 C29 3.291 44504
H12 C80 3.460 56501
H12 C81 3.422 56501
H12 H17 3.472 44504
H12 H18 3.199 44504
H12 H32 3.360 43504
H12 H56 3.125 56501
H12 H57 3.084 56501
H13 C81 2.959 56501
H13 C82 3.318 56501
H13 H31 2.962 43504
H13 H32 3.585 43504
H13 H57 2.637 56501
H13 H58 3.253 56501
H14 F10 3.275 .
H14 C72 3.389 .
H14 C77 3.325 .
H14 C78 3.165 .
H14 H50 2.721 .
H14 H54 3.141 .
H14 H55 2.857 .
H15 F9 2.686 .
H15 F10 2.717 .
H15 C47 3.549 .
H15 C48 3.598 .
H16 F6 2.646 56501
H16 F7 2.636 56501
H16 C44 3.533 56501
H16 C45 3.508 56501
H16 H32 3.363 56501
H17 F6 2.916 56501
H17 C50 3.323 56501
H17 C65 2.989 56501
H17 C66 2.860 56501
H17 H12 3.472 54504
H17 H31 2.634 56501
H17 H44 2.959 56501
H17 H45 2.764 56501
H18 C57 3.068 .
H18 C58 3.153 .
H18 C65 3.435 56501
H18 C80 3.319 53504
H18 C81 3.154 53504
H18 H12 3.199 54504
H18 H37 2.868 .
H18 H38 3.015 .
H18 H44 3.089 56501
H18 H56 2.808 53504
H18 H57 2.456 53504
H19 C56 3.341 .
H19 C57 3.206 .
H19 C70 3.228 53504
H19 C71 3.077 53504
H19 C72 3.327 53504
H19 H35 3.358 .
H19 H36 3.210 .
H19 H37 2.968 .
H19 H48 3.573 53504
H19 H49 3.365 53504
H19 H56 2.888 53504
H20 C53 3.274 .
H20 C70 3.281 53504
H20 H34 2.606 .
H20 H35 3.558 .
H20 H48 2.954 53504
H21 C20 3.446 54504
H21 H11 2.947 54504
H21 H32 3.190 56501
H22 C7 3.550 54504
H22 C8 2.878 54504
H22 C9 3.439 54504
H22 C14 2.904 54504
H22 C15 3.469 54504
H22 C51 3.558 56501
H22 C52 3.516 56501
H22 H1 2.519 54504
H22 H2 3.535 54504
H22 H6 2.502 54504
H22 H7 3.468 54504
H22 H11 3.549 54504
H22 H32 2.957 56501
H22 H33 2.854 56501
H23 C34 3.027 65603
H23 C35 3.121 65603
H23 H7 3.483 54504
H23 H23 2.763 65603
H23 H24 2.932 65603
H23 H27 3.000 56501
H23 H28 2.970 56501
H23 H33 3.025 56501
H24 F8 3.457 56501
H24 C34 3.510 65603
H24 H1 2.969 55602
H24 H2 3.187 55602
H24 H23 2.932 65603
H24 H28 3.505 64603
H25 F7 3.206 56501
H25 H8 3.398 55602
H25 H28 3.359 64603
H26 F9 3.280 .
H26 H3 3.471 54602
H26 H34 2.779 .
H27 F8 3.206 .
H27 C9 3.314 54602
H27 C34 3.594 54501
H27 C53 3.570 .
H27 H2 2.426 54602
H27 H3 3.477 54602
H27 H23 3.000 54501
H27 H33 3.099 .
H27 H34 2.958 .
H28 C15 3.229 53504
H28 C16 3.297 53504
H28 C31 3.592 64603
H28 C35 3.268 64603
H28 C36 3.171 64603
H28 H2 3.454 54602
H28 H7 2.738 53504
H28 H8 2.908 53504
H28 H23 2.970 54501
H28 H24 3.505 64603
H28 H25 3.359 64603
H28 H30 3.417 64603
H29 Cl1 2.942 64603
H29 C10 3.183 54504
H29 C16 3.248 53504
H29 C37 3.535 64603
H29 C42 3.418 64603
H29 H3 2.480 54504
H29 H4 3.507 54504
H29 H7 3.492 53504
H29 H8 2.364 53504
H30 C9 3.422 54504
H30 C10 3.132 54504
H30 C40 3.436 64603
H30 C41 3.585 64603
H30 H2 3.510 54504
H30 H3 2.961 54504
H30 H28 3.417 64603
H31 C22 3.283 53504
H31 C27 3.299 54501
H31 H13 2.962 53504
H31 H17 2.634 54501
H32 C20 3.329 53504
H32 C21 3.079 53504
H32 C22 3.235 53504
H32 C32 3.327 54501
H32 C33 3.198 54501
H32 H6 2.893 53504
H32 H12 3.360 53504
H32 H13 3.585 53504
H32 H16 3.363 54501
H32 H21 3.190 54501
H32 H22 2.957 54501
H33 C14 3.329 53504
H33 C15 3.177 53504
H33 C33 3.061 54501
H33 C34 3.150 54501
H33 C39 3.449 .
H33 H6 2.818 53504
H33 H7 2.477 53504
H33 H22 2.854 54501
H33 H23 3.025 54501
H33 H27 3.099 .
H33 H49 3.215 53504
H34 F1 2.922 .
H34 C30 3.311 .
H34 C38 2.866 .
H34 C39 2.987 .
H34 H20 2.606 .
H34 H26 2.779 .
H34 H27 2.958 .
H34 H49 3.475 53504
H35 F1 2.640 .
H35 F2 2.631 .
H35 C2 3.517 .
H35 C3 3.500 .
H35 H19 3.358 .
H35 H20 3.558 .
H36 C72 3.459 53504
H36 H19 3.210 .
H36 H50 2.959 53504
H37 C28 3.526 .
H37 C29 3.569 .
H37 C73 3.548 53504
H37 C74 2.857 53504
H37 C75 3.413 53504
H37 C80 2.917 53504
H37 C81 3.473 53504
H37 H18 2.868 .
H37 H19 2.968 .
H37 H50 3.557 53504
H37 H51 2.479 53504
H37 H52 3.509 53504
H37 H56 2.520 53504
H37 H57 3.483 53504
H38 C58 3.033 64703
H38 C59 3.140 64703
H38 C64 3.584 56501
H38 C65 3.599 56501
H38 H18 3.015 .
H38 H38 2.780 64703
H38 H39 2.952 64703
H38 H43 2.961 56501
H38 H44 2.972 56501
H38 H57 3.497 53504
H39 F3 3.469 .
H39 C58 3.521 64703
H39 H38 2.952 64703
H39 H43 3.492 63703
H39 H51 2.981 55702
H39 H52 3.164 55702
H40 F2 3.201 .
H40 H43 3.354 63703
H40 H58 3.399 55702
H41 C63 3.591 63703
H41 C64 3.439 63703
H41 C75 3.434 53504
H41 C76 3.137 53504
H41 H43 3.419 63703
H41 H52 3.532 53504
H41 H53 2.979 53504
H42 Cl2 2.949 63703
H42 C61 3.523 63703
H42 C62 3.405 63703
H42 C63 3.588 63703
H42 C76 3.173 53504
H42 C82 3.281 52504
H42 H53 2.478 53504
H42 H54 3.495 53504
H42 H57 3.511 52504
H42 H58 2.394 52504
H43 C59 3.265 63703
H43 C60 3.170 63703
H43 C81 3.223 52504
H43 C82 3.295 52504
H43 H38 2.961 54501
H43 H39 3.492 63703
H43 H40 3.354 63703
H43 H41 3.419 63703
H43 H52 3.470 54702
H43 H57 2.742 52504
H43 H58 2.895 52504
H44 F3 3.191 54501
H44 C27 3.568 54501
H44 C58 3.578 54501
H44 C75 3.313 54702
H44 H17 2.959 54501
H44 H18 3.089 54501
H44 H38 2.972 54501
H44 H52 2.430 54702
H44 H53 3.476 54702
H45 F4 3.279 54501
H45 H17 2.764 54501
H45 H53 3.469 54702
H46 F4 2.696 54501
H46 F5 2.713 54501
H46 C5 3.562 54501
H47 F5 3.259 54501
H47 C11 3.335 54501
H47 C12 3.172 54501
H47 C20 3.401 54501
H47 H4 3.155 54501
H47 H5 2.855 54501
H47 H11 2.738 54501
H48 C15 2.959 .
H48 C16 3.310 .
H48 H7 2.633 .
H48 H8 3.244 .
H48 H19 3.573 43504
H48 H20 2.954 43504
H49 C14 3.469 .
H49 C15 3.435 .
H49 C51 3.306 43504
H49 C52 2.992 43504
H49 C53 3.172 43504
H49 H6 3.142 .
H49 H7 3.104 .
H49 H19 3.365 43504
H49 H33 3.215 43504
H49 H34 3.475 43504
H50 C23 3.446 .
H50 H14 2.721 .
H50 H36 2.959 43504
H50 H37 3.557 43504
H51 C57 3.155 43504
H51 H37 2.479 43504
H51 H39 2.981 54702
H52 F3 3.434 54702
H52 C57 3.597 43504
H52 C64 3.497 55702
H52 C65 2.916 55702
H52 H37 3.509 43504
H52 H39 3.164 54702
H52 H41 3.532 43504
H52 H43 3.470 55702
H52 H44 2.430 55702
H52 H59 3.507 55702
H53 Cl2 2.819 55702
H53 C62 3.466 43504
H53 C63 3.236 43504
H53 C65 3.369 55702
H53 C66 3.377 55702
H53 C84 3.516 55702
H53 H41 2.979 43504
H53 H42 2.478 43504
H53 H44 3.476 55702
H53 H45 3.469 55702
H53 H59 3.472 55702
H53 H60 2.696 55702
H54 Cl2 3.595 55702
H54 H14 3.141 .
H54 H42 3.495 43504
H54 H58 3.128 56501
H54 H60 3.492 55702
H55 F2 3.557 .
H55 H14 2.857 .
H56 C28 3.266 43504
H56 C29 3.317 43504
H56 C57 3.401 43504
H56 H12 3.125 54501
H56 H18 2.808 43504
H56 H19 2.888 43504
H56 H37 2.520 43504
H57 C21 3.551 54501
H57 C22 3.337 54501
H57 C28 3.167 43504
H57 C63 3.373 42504
H57 C64 2.893 42504
H57 C65 3.448 42504
H57 H12 3.084 54501
H57 H13 2.637 54501
H57 H18 2.456 43504
H57 H37 3.483 43504
H57 H38 3.497 43504
H57 H42 3.511 42504
H57 H43 2.742 42504
H58 Cl2 2.787 54702
H58 C63 2.925 42504
H58 C64 3.160 42504
H58 H13 3.253 54501
H58 H40 3.399 54702
H58 H42 2.394 42504
H58 H43 2.895 42504
H58 H54 3.128 54501
H59 Cl2 3.117 54702
H59 C73 3.489 54702
H59 C74 3.321 54702
H59 C75 3.111 54702
H59 C76 3.058 54702
H59 C77 3.220 54702
H59 C78 3.412 54702
H59 H52 3.507 54702
H59 H53 3.472 54702
H60 F4 3.239 54501
H60 C76 2.988 54702
H60 C77 3.444 54702
H60 H53 2.696 54702
H60 H54 3.492 54702

loop_
_geom_torsion_atom_site_label_1
_geom_torsion_atom_site_label_2
_geom_torsion_atom_site_label_3
_geom_torsion_atom_site_label_4
_geom_torsion
Cl(1) Pd(1) P(1) C(7) -52.17(10)
Cl(1) Pd(1) P(1) C(13) 65.02(8)
Cl(1) Pd(1) P(1) C(19) -172.66(9)
Cl(1) Pd(1) P(2) C(25) -175.25(9)
Cl(1) Pd(1) P(2) C(31) 64.50(9)
Cl(1) Pd(1) P(2) C(37) -56.50(8)
Cl(1) Pd(1) C(1) C(2) -116(9)
Cl(1) Pd(1) C(1) C(6) 62(9)
P(1) Pd(1) P(2) C(25) 157.9(6)
P(1) Pd(1) P(2) C(31) 37.7(7)
P(1) Pd(1) P(2) C(37) -83.3(7)
P(2) Pd(1) P(1) C(7) -25.4(7)
P(2) Pd(1) P(1) C(13) 91.8(7)
P(2) Pd(1) P(1) C(19) -145.9(6)
P(1) Pd(1) C(1) C(2) 109.6(2)
P(1) Pd(1) C(1) C(6) -72.6(2)
C(1) Pd(1) P(1) C(7) 127.53(12)
C(1) Pd(1) P(1) C(13) -115.28(11)
C(1) Pd(1) P(1) C(19) 7.04(11)
P(2) Pd(1) C(1) C(2) -71.4(2)
P(2) Pd(1) C(1) C(6) 106.5(2)
C(1) Pd(1) P(2) C(25) 5.04(11)
C(1) Pd(1) P(2) C(31) -115.20(11)
C(1) Pd(1) P(2) C(37) 123.80(10)
Cl(2) Pd(2) P(5) C(49) 174.92(9)
Cl(2) Pd(2) P(5) C(55) -65.12(8)
Cl(2) Pd(2) P(5) C(61) 56.35(8)
Cl(2) Pd(2) P(6) C(67) 172.74(9)
Cl(2) Pd(2) P(6) C(73) 52.41(10)
Cl(2) Pd(2) P(6) C(79) -65.15(9)
Cl(2) Pd(2) C(43) C(44) 30(28)
Cl(2) Pd(2) C(43) C(48) -146(27)
P(5) Pd(2) P(6) C(67) 147.2(6)
P(5) Pd(2) P(6) C(73) 26.9(7)
P(5) Pd(2) P(6) C(79) -90.7(6)
P(6) Pd(2) P(5) C(49) -159.6(6)
P(6) Pd(2) P(5) C(55) -39.6(7)
P(6) Pd(2) P(5) C(61) 81.9(6)
P(5) Pd(2) C(43) C(44) 70.65(18)
P(5) Pd(2) C(43) C(48) -105.98(18)
C(43) Pd(2) P(5) C(49) -4.97(11)
C(43) Pd(2) P(5) C(55) 114.98(10)
C(43) Pd(2) P(5) C(61) -123.55(10)
P(6) Pd(2) C(43) C(44) -110.25(18)
P(6) Pd(2) C(43) C(48) 73.12(18)
C(43) Pd(2) P(6) C(67) -7.36(11)
C(43) Pd(2) P(6) C(73) -127.69(12)
C(43) Pd(2) P(6) C(79) 114.75(11)
Pd(1) P(1) C(7) C(8) 129.7(2)
Pd(1) P(1) C(7) C(12) -46.8(2)
Pd(1) P(1) C(13) C(14) 153.97(18)
Pd(1) P(1) C(13) C(18) -28.4(2)
Pd(1) P(1) C(19) C(20) 109.8(2)
Pd(1) P(1) C(19) C(24) -68.1(2)
C(7) P(1) C(13) C(14) -86.1(2)
C(7) P(1) C(13) C(18) 91.6(2)
C(13) P(1) C(7) C(8) 4.7(2)
C(13) P(1) C(7) C(12) -171.7(2)
C(7) P(1) C(19) C(20) -12.3(2)
C(7) P(1) C(19) C(24) 169.80(19)
C(19) P(1) C(7) C(8) -102.9(2)
C(19) P(1) C(7) C(12) 80.6(2)
C(13) P(1) C(19) C(20) -121.0(2)
C(13) P(1) C(19) C(24) 61.2(2)
C(19) P(1) C(13) C(14) 24.1(2)
C(19) P(1) C(13) C(18) -158.3(2)
Pd(1) P(2) C(25) C(26) -67.5(2)
Pd(1) P(2) C(25) C(30) 104.3(2)
Pd(1) P(2) C(31) C(32) 158.98(18)
Pd(1) P(2) C(31) C(36) -18.8(2)
Pd(1) P(2) C(37) C(38) -30.2(2)
Pd(1) P(2) C(37) C(42) 150.25(18)
C(25) P(2) C(31) C(32) 31.8(2)
C(25) P(2) C(31) C(36) -146.0(2)
C(31) P(2) C(25) C(26) 58.8(2)
C(31) P(2) C(25) C(30) -129.5(2)
C(25) P(2) C(37) C(38) 95.2(2)
C(25) P(2) C(37) C(42) -84.4(2)
C(37) P(2) C(25) C(26) 171.51(19)
C(37) P(2) C(25) C(30) -16.7(2)
C(31) P(2) C(37) C(38) -155.34(18)
C(31) P(2) C(37) C(42) 25.1(2)
C(37) P(2) C(31) C(32) -79.1(2)
C(37) P(2) C(31) C(36) 103.1(2)
Pd(2) P(5) C(49) C(50) -104.70(19)
Pd(2) P(5) C(49) C(54) 68.1(2)
Pd(2) P(5) C(55) C(56) -159.85(18)
Pd(2) P(5) C(55) C(60) 19.7(2)
Pd(2) P(5) C(61) C(62) -150.22(18)
Pd(2) P(5) C(61) C(66) 30.6(2)
C(49) P(5) C(55) C(56) -32.8(2)
C(49) P(5) C(55) C(60) 146.8(2)
C(55) P(5) C(49) C(50) 129.1(2)
C(55) P(5) C(49) C(54) -58.0(2)
C(49) P(5) C(61) C(62) 84.5(2)
C(49) P(5) C(61) C(66) -94.6(2)
C(61) P(5) C(49) C(50) 16.2(2)
C(61) P(5) C(49) C(54) -170.98(19)
C(55) P(5) C(61) C(62) -24.8(2)
C(55) P(5) C(61) C(66) 156.08(18)
C(61) P(5) C(55) C(56) 78.0(2)
C(61) P(5) C(55) C(60) -102.5(2)
Pd(2) P(6) C(67) C(68) 68.0(2)
Pd(2) P(6) C(67) C(72) -109.8(2)
Pd(2) P(6) C(73) C(74) -130.8(2)
Pd(2) P(6) C(73) C(78) 46.9(2)
Pd(2) P(6) C(79) C(80) -153.50(18)
Pd(2) P(6) C(79) C(84) 28.5(2)
C(67) P(6) C(73) C(74) 102.0(2)
C(67) P(6) C(73) C(78) -80.3(2)
C(73) P(6) C(67) C(68) -170.23(19)
C(73) P(6) C(67) C(72) 12.0(2)
C(67) P(6) C(79) C(80) -23.8(2)
C(67) P(6) C(79) C(84) 158.1(2)
C(79) P(6) C(67) C(68) -61.2(2)
C(79) P(6) C(67) C(72) 121.0(2)
C(73) P(6) C(79) C(80) 86.5(2)
C(73) P(6) C(79) C(84) -91.5(2)
C(79) P(6) C(73) C(74) -5.7(2)
C(79) P(6) C(73) C(78) 172.1(2)
Pd(1) C(1) C(2) F(1) -0.5(3)
Pd(1) C(1) C(2) C(3) 178.8(2)
Pd(1) C(1) C(6) F(5) 2.2(3)
Pd(1) C(1) C(6) C(5) -179.0(2)
C(2) C(1) C(6) F(5) -179.9(2)
C(2) C(1) C(6) C(5) -1.1(3)
C(6) C(1) C(2) F(1) -178.5(2)
C(6) C(1) C(2) C(3) 0.8(3)
F(1) C(2) C(3) F(2) -0.4(3)
F(1) C(2) C(3) C(4) 178.2(2)
C(1) C(2) C(3) F(2) -179.7(2)
C(1) C(2) C(3) C(4) -1.1(4)
F(2) C(3) C(4) F(3) -0.8(4)
F(2) C(3) C(4) C(5) -179.8(2)
C(2) C(3) C(4) F(3) -179.4(2)
C(2) C(3) C(4) C(5) 1.6(4)
F(3) C(4) C(5) F(4) -0.1(3)
F(3) C(4) C(5) C(6) 179.2(2)
C(3) C(4) C(5) F(4) 178.9(2)
C(3) C(4) C(5) C(6) -1.8(4)
F(4) C(5) C(6) F(5) -0.3(3)
F(4) C(5) C(6) C(1) -179.1(2)
C(4) C(5) C(6) F(5) -179.6(2)
C(4) C(5) C(6) C(1) 1.6(4)
P(1) C(7) C(8) C(9) 179.3(2)
P(1) C(7) C(12) C(11) 179.8(2)
C(8) C(7) C(12) C(11) 3.3(4)
C(12) C(7) C(8) C(9) -4.3(4)
C(7) C(8) C(9) C(10) 2.1(5)
C(8) C(9) C(10) C(11) 1.0(5)
C(9) C(10) C(11) C(12) -1.9(5)
C(10) C(11) C(12) C(7) -0.3(5)
P(1) C(13) C(14) C(15) 175.3(2)
P(1) C(13) C(18) C(17) -175.6(2)
C(14) C(13) C(18) C(17) 2.1(3)
C(18) C(13) C(14) C(15) -2.4(3)
C(13) C(14) C(15) C(16) 1.7(4)
C(14) C(15) C(16) C(17) -0.6(4)
C(15) C(16) C(17) C(18) 0.3(4)
C(16) C(17) C(18) C(13) -1.1(4)
P(1) C(19) C(20) C(21) -177.2(2)
P(1) C(19) C(24) C(23) 177.9(2)
C(20) C(19) C(24) C(23) -0.1(2)
C(24) C(19) C(20) C(21) 0.6(3)
C(19) C(20) C(21) C(22) -0.5(4)
C(20) C(21) C(22) C(23) -0.1(3)
C(21) C(22) C(23) C(24) 0.7(4)
C(22) C(23) C(24) C(19) -0.6(4)
P(2) C(25) C(26) C(27) 170.65(18)
P(2) C(25) C(30) C(29) -170.58(19)
C(26) C(25) C(30) C(29) 1.2(3)
C(30) C(25) C(26) C(27) -1.4(3)
C(25) C(26) C(27) C(28) -0.2(3)
C(26) C(27) C(28) C(29) 2.0(3)
C(27) C(28) C(29) C(30) -2.3(3)
C(28) C(29) C(30) C(25) 0.7(3)
P(2) C(31) C(32) C(33) -178.0(2)
P(2) C(31) C(36) C(35) 177.8(2)
C(32) C(31) C(36) C(35) 0.0(3)
C(36) C(31) C(32) C(33) -0.2(3)
C(31) C(32) C(33) C(34) 0.5(4)
C(32) C(33) C(34) C(35) -0.6(4)
C(33) C(34) C(35) C(36) 0.4(4)
C(34) C(35) C(36) C(31) -0.1(3)
P(2) C(37) C(38) C(39) -178.74(18)
P(2) C(37) C(42) C(41) -179.8(2)
C(38) C(37) C(42) C(41) 0.6(3)
C(42) C(37) C(38) C(39) 0.8(3)
C(37) C(38) C(39) C(40) -2.4(3)
C(38) C(39) C(40) C(41) 2.5(3)
C(39) C(40) C(41) C(42) -1.0(4)
C(40) C(41) C(42) C(37) -0.5(4)
Pd(2) C(43) C(44) F(6) 1.6(3)
Pd(2) C(43) C(44) C(45) -178.39(19)
Pd(2) C(43) C(48) F(10) -3.1(3)
Pd(2) C(43) C(48) C(47) 178.50(19)
C(44) C(43) C(48) F(10) -179.9(2)
C(44) C(43) C(48) C(47) 1.7(3)
C(48) C(43) C(44) F(6) 178.4(2)
C(48) C(43) C(44) C(45) -1.6(3)
F(6) C(44) C(45) F(7) 0.6(3)
F(6) C(44) C(45) C(46) -179.2(2)
C(43) C(44) C(45) F(7) -179.5(2)
C(43) C(44) C(45) C(46) 0.7(4)
F(7) C(45) C(46) F(8) -0.1(3)
F(7) C(45) C(46) C(47) -179.7(2)
C(44) C(45) C(46) F(8) 179.7(2)
C(44) C(45) C(46) C(47) 0.1(3)
F(8) C(46) C(47) F(9) 0.9(4)
F(8) C(46) C(47) C(48) -179.6(2)
C(45) C(46) C(47) F(9) -179.6(2)
C(45) C(46) C(47) C(48) -0.0(3)
F(9) C(47) C(48) F(10) 0.1(2)
F(9) C(47) C(48) C(43) 178.6(2)
C(46) C(47) C(48) F(10) -179.4(2)
C(46) C(47) C(48) C(43) -0.9(3)
P(5) C(49) C(50) C(51) 169.80(19)
P(5) C(49) C(54) C(53) -170.51(19)
C(50) C(49) C(54) C(53) 2.6(3)
C(54) C(49) C(50) C(51) -3.0(3)
C(49) C(50) C(51) C(52) 0.7(3)
C(50) C(51) C(52) C(53) 1.9(3)
C(51) C(52) C(53) C(54) -2.2(3)
C(52) C(53) C(54) C(49) -0.1(2)
P(5) C(55) C(56) C(57) 178.5(2)
P(5) C(55) C(60) C(59) -178.3(2)
C(56) C(55) C(60) C(59) 1.2(3)
C(60) C(55) C(56) C(57) -1.1(3)
C(55) C(56) C(57) C(58) -0.1(3)
C(56) C(57) C(58) C(59) 1.1(4)
C(57) C(58) C(59) C(60) -0.9(4)
C(58) C(59) C(60) C(55) -0.3(4)
P(5) C(61) C(62) C(63) -179.8(2)
P(5) C(61) C(66) C(65) 178.72(18)
C(62) C(61) C(66) C(65) -0.5(3)
C(66) C(61) C(62) C(63) -0.7(3)
C(61) C(62) C(63) C(64) 0.5(4)
C(62) C(63) C(64) C(65) 0.7(4)
C(63) C(64) C(65) C(66) -1.9(3)
C(64) C(65) C(66) C(61) 1.8(3)
P(6) C(67) C(68) C(69) -178.2(2)
P(6) C(67) C(72) C(71) 177.4(2)
C(68) C(67) C(72) C(71) -0.4(3)
C(72) C(67) C(68) C(69) -0.3(3)
C(67) C(68) C(69) C(70) 0.9(4)
C(68) C(69) C(70) C(71) -0.7(4)
C(69) C(70) C(71) C(72) 0.0(3)
C(70) C(71) C(72) C(67) 0.5(4)
P(6) C(73) C(74) C(75) 179.6(2)
P(6) C(73) C(78) C(77) 179.6(2)
C(74) C(73) C(78) C(77) -2.6(4)
C(78) C(73) C(74) C(75) 1.9(4)
C(73) C(74) C(75) C(76) 0.0(4)
C(74) C(75) C(76) C(77) -1.2(5)
C(75) C(76) C(77) C(78) 0.5(5)
C(76) C(77) C(78) C(73) 1.4(5)
P(6) C(79) C(80) C(81) -175.0(2)
P(6) C(79) C(84) C(83) 175.6(2)
C(80) C(79) C(84) C(83) -2.5(4)
C(84) C(79) C(80) C(81) 3.1(3)
C(79) C(80) C(81) C(82) -1.7(4)
C(80) C(81) C(82) C(83) -0.4(4)
C(81) C(82) C(83) C(84) 1.0(4)
C(82) C(83) C(84) C(79) 0.5(4)
